data_7131228
loop_
_publ_author_name
'Ling, Li'
'Song, Zeli'
'Shan, He'
'Wang, Chao'
'Li, Shouting'
'Wang, Yanjiao'
'Hu, Jianfeng'
'Chen, Qian'
'Zhang, Hao'
'Yang, Yong'

_publ_section_title
;
 Design and synthesis of a new family of planar and central chiral
 ferrocenyl phosphine ligands.
;
_journal_issue 19
_journal_name_full 'Chemical communications (Cambridge, England)'
_journal_page_first 2739
_journal_page_last 2742
_journal_paper_doi 10.1039/d2cc06492h
_journal_volume 59
_journal_year 2023
_chemical_formula_sum 'C23 H17 Cl Fe S'
_chemical_formula_weight 416.73
_space_group_crystal_system monoclinic
_space_group_IT_number 14
_space_group_name_Hall '-P 2yn'
_space_group_name_H-M_alt 'P 1 21/n 1'
_atom_sites_solution_hydrogens geom
_audit_creation_method SHELXL-2014/7
_audit_update_record
;
2022-04-16 deposited with the CCDC.	2023-01-26 downloaded from the CCDC.
;
_cell_angle_alpha 90
_cell_angle_beta 99.583(3)
_cell_angle_gamma 90
_cell_formula_units_Z 4
_cell_length_a 6.0004(10)
_cell_length_b 21.296(4)
_cell_length_c 14.418(2)
_cell_measurement_reflns_used 3869
_cell_measurement_temperature 273(2)
_cell_measurement_theta_max 27.89
_cell_measurement_theta_min 2.39
_cell_volume 1816.7(5)
_computing_structure_refinement 'SHELXL-2014/7 (Sheldrick, 2014)'
_diffrn_ambient_temperature 273(2)
_diffrn_measured_fraction_theta_full 0.982
_diffrn_measured_fraction_theta_max 0.967
_diffrn_measurement_device_type 'Bruker APEX-II CCD'
_diffrn_measurement_method '\f and \w scans'
_diffrn_radiation_type MoK\a
_diffrn_radiation_wavelength 0.71073
_diffrn_reflns_av_R_equivalents 0.0284
_diffrn_reflns_av_unetI/netI 0.0374
_diffrn_reflns_Laue_measured_fraction_full 0.982
_diffrn_reflns_Laue_measured_fraction_max 0.967
_diffrn_reflns_limit_h_max 7
_diffrn_reflns_limit_h_min -7
_diffrn_reflns_limit_k_max 26
_diffrn_reflns_limit_k_min -28
_diffrn_reflns_limit_l_max 19
_diffrn_reflns_limit_l_min -14
_diffrn_reflns_number 10723
_diffrn_reflns_point_group_measured_fraction_full 0.982
_diffrn_reflns_point_group_measured_fraction_max 0.967
_diffrn_reflns_theta_full 25.242
_diffrn_reflns_theta_max 28.244
_diffrn_reflns_theta_min 1.722
_exptl_absorpt_coefficient_mu 1.095
_exptl_crystal_colour yellow
_exptl_crystal_density_diffrn 1.524
_exptl_crystal_description block
_exptl_crystal_F_000 856
_exptl_crystal_size_max 0.2
_exptl_crystal_size_mid 0.2
_exptl_crystal_size_min 0.2
_refine_diff_density_max 0.348
_refine_diff_density_min -0.254
_refine_diff_density_rms 0.057
_refine_ls_extinction_method none
_refine_ls_goodness_of_fit_ref 1.045
_refine_ls_hydrogen_treatment constr
_refine_ls_matrix_type full
_refine_ls_number_parameters 235
_refine_ls_number_reflns 4333
_refine_ls_number_restraints 0
_refine_ls_restrained_S_all 1.045
_refine_ls_R_factor_all 0.0515
_refine_ls_R_factor_gt 0.0361
_refine_ls_shift/su_max 0.001
_refine_ls_shift/su_mean 0.000
_refine_ls_structure_factor_coef Fsqd
_refine_ls_weighting_details 'w=1/[\s^2^(Fo^2^)+(0.0494P)^2^+0.4462P] where P=(Fo^2^+2Fc^2^)/3'
_refine_ls_weighting_scheme calc
_refine_ls_wR_factor_gt 0.0910
_refine_ls_wR_factor_ref 0.1009
_reflns_Friedel_coverage 0.000
_reflns_number_gt 3397
_reflns_number_total 4333
_reflns_threshold_expression 'I > 2\s(I)'
_cod_data_source_file d2cc06492h2.cif
_cod_data_source_block wangyanjiao2021112201_0m
_cod_depositor_comments 'Adding full bibliography for 7131222--7131231.cif.'
_cod_original_sg_symbol_H-M 'P 21/n'
_cod_database_code 7131228
_shelx_shelxl_version_number 2014/7
_shelx_space_group_comment
;
The symmetry employed for this shelxl refinement is uniquely defined
by the following loop, which should always be used as a source of
symmetry information in preference to the above space-group names.
They are only intended as comments.
;

loop_
_space_group_symop_operation_xyz
'x, y, z'
'-x+1/2, y+1/2, -z+1/2'
'-x, -y, -z'
'x-1/2, -y-1/2, z-1/2'

loop_
_atom_site_label
_atom_site_type_symbol
_atom_site_fract_x
_atom_site_fract_y
_atom_site_fract_z
_atom_site_U_iso_or_equiv
_atom_site_adp_type
_atom_site_occupancy
_atom_site_site_symmetry_order
_atom_site_calc_flag
_atom_site_refinement_flags_posn
_atom_site_refinement_flags_adp
_atom_site_refinement_flags_occupancy
_atom_site_disorder_assembly
_atom_site_disorder_group
Fe1 Fe 0.16208(6) 0.14426(2) 0.59734(2) 0.03214(11) Uani 1 1 d . . . . .
Cl1 Cl -0.56032(13) 0.48720(3) 0.64049(5) 0.0621(2) Uani 1 1 d . . . . .
S1 S 0.11169(11) 0.28746(3) 0.85043(4) 0.04160(16) Uani 1 1 d . . . . .
C1 C -0.0657(5) 0.07461(11) 0.61139(17) 0.0446(6) Uani 1 1 d . . . . .
H5 H -0.1628 0.0736 0.6554 0.053 Uiso 1 1 calc R U . . .
C2 C -0.1139(4) 0.10051(12) 0.52080(17) 0.0442(6) Uani 1 1 d . . . . .
H1 H -0.2488 0.1197 0.4944 0.053 Uiso 1 1 calc R U . . .
C3 C 0.0749(5) 0.09251(13) 0.47706(19) 0.0544(7) Uani 1 1 d . . . . .
H4 H 0.0881 0.1055 0.4166 0.065 Uiso 1 1 calc R U . . .
C4 C 0.2420(5) 0.06126(13) 0.5409(3) 0.0639(9) Uani 1 1 d . . . . .
H2 H 0.3849 0.0498 0.5300 0.077 Uiso 1 1 calc R U . . .
C5 C 0.1545(5) 0.05052(11) 0.6239(2) 0.0556(7) Uani 1 1 d . . . . .
H3 H 0.2295 0.0308 0.6777 0.067 Uiso 1 1 calc R U . . .
C6 C 0.3703(4) 0.18373(9) 0.70774(15) 0.0333(5) Uani 1 1 d . . . . .
C7 C 0.1542(4) 0.21322(9) 0.69702(15) 0.0308(4) Uani 1 1 d . . . . .
C8 C 0.1055(4) 0.23944(10) 0.60582(16) 0.0401(5) Uani 1 1 d . . . . .
H8 H -0.0254 0.2608 0.5801 0.048 Uiso 1 1 calc R U . . .
C9 C 0.2940(5) 0.22693(11) 0.56083(18) 0.0468(6) Uani 1 1 d . . . . .
H6 H 0.3075 0.2394 0.5002 0.056 Uiso 1 1 calc R U . . .
C10 C 0.4591(4) 0.19240(11) 0.62269(17) 0.0415(5) Uani 1 1 d . . . . .
H7 H 0.5977 0.1782 0.6102 0.050 Uiso 1 1 calc R U . . .
C11 C 0.0654(4) 0.21165(9) 0.78828(15) 0.0317(4) Uani 1 1 d . . . . .
H9 H -0.0910 0.1967 0.7816 0.038 Uiso 1 1 calc R U . . .
C12 C -0.0810(4) 0.34008(10) 0.78457(16) 0.0353(5) Uani 1 1 d . . . . .
C13 C -0.0114(4) 0.40210(11) 0.77907(18) 0.0443(6) Uani 1 1 d . . . . .
H13 H 0.1356 0.4135 0.8047 0.053 Uiso 1 1 calc R U . . .
C14 C -0.1604(4) 0.44708(11) 0.73545(19) 0.0490(6) Uani 1 1 d . . . . .
H12 H -0.1143 0.4887 0.7333 0.059 Uiso 1 1 calc R U . . .
C15 C -0.3755(4) 0.43029(11) 0.69554(17) 0.0415(5) Uani 1 1 d . . . . .
C16 C -0.4470(5) 0.36891(12) 0.6982(2) 0.0521(7) Uani 1 1 d . . . . .
H11 H -0.5919 0.3575 0.6697 0.063 Uiso 1 1 calc R U . . .
C17 C -0.2995(4) 0.32448(11) 0.7439(2) 0.0524(7) Uani 1 1 d . . . . .
H10 H -0.3484 0.2832 0.7473 0.063 Uiso 1 1 calc R U . . .
C18 C 0.2347(4) 0.16822(10) 0.84758(15) 0.0330(5) Uani 1 1 d . . . . .
C19 C 0.2280(5) 0.14508(11) 0.93647(17) 0.0455(6) Uani 1 1 d . . . . .
H17 H 0.1080 0.1548 0.9673 0.055 Uiso 1 1 calc R U . . .
C20 C 0.4044(5) 0.10688(13) 0.97916(19) 0.0566(7) Uani 1 1 d . . . . .
H16 H 0.4015 0.0907 1.0389 0.068 Uiso 1 1 calc R U . . .
C21 C 0.5829(5) 0.09289(12) 0.93384(19) 0.0545(7) Uani 1 1 d . . . . .
H14 H 0.6993 0.0675 0.9635 0.065 Uiso 1 1 calc R U . . .
C22 C 0.5919(4) 0.11621(11) 0.84421(18) 0.0432(6) Uani 1 1 d . . . . .
H15 H 0.7129 0.1065 0.8140 0.052 Uiso 1 1 calc R U . . .
C23 C 0.4169(4) 0.15426(9) 0.80064(16) 0.0345(5) Uani 1 1 d . . . . .

loop_
_atom_site_aniso_label
_atom_site_aniso_U_11
_atom_site_aniso_U_22
_atom_site_aniso_U_33
_atom_site_aniso_U_23
_atom_site_aniso_U_13
_atom_site_aniso_U_12
Fe1 0.0415(2) 0.02435(16) 0.03063(17) -0.00408(12) 0.00607(13) -0.00057(12)
Cl1 0.0633(5) 0.0540(4) 0.0624(4) -0.0009(3) -0.0085(3) 0.0101(3)
S1 0.0542(4) 0.0301(3) 0.0401(3) -0.0104(2) 0.0068(3) 0.0018(2)
C1 0.0574(16) 0.0345(12) 0.0421(13) -0.0028(10) 0.0095(12) -0.0105(11)
C2 0.0470(15) 0.0439(13) 0.0391(12) -0.0071(10) -0.0004(11) -0.0036(11)
C3 0.0708(19) 0.0535(16) 0.0416(14) -0.0230(12) 0.0170(14) -0.0173(14)
C4 0.0499(16) 0.0446(15) 0.099(2) -0.0404(16) 0.0190(17) 0.0001(12)
C5 0.0670(18) 0.0239(11) 0.0687(18) -0.0038(11) -0.0100(15) 0.0014(11)
C6 0.0399(12) 0.0251(9) 0.0351(11) -0.0075(8) 0.0063(9) -0.0051(8)
C7 0.0383(12) 0.0223(9) 0.0326(10) -0.0042(8) 0.0085(9) -0.0022(8)
C8 0.0554(15) 0.0244(10) 0.0399(12) 0.0034(9) 0.0061(11) 0.0016(10)
C9 0.0703(18) 0.0350(12) 0.0380(12) 0.0005(10) 0.0182(12) -0.0115(12)
C10 0.0494(15) 0.0337(11) 0.0450(13) -0.0059(10) 0.0180(11) -0.0079(10)
C11 0.0356(12) 0.0260(9) 0.0353(11) -0.0054(8) 0.0105(9) -0.0018(8)
C12 0.0434(13) 0.0270(10) 0.0380(11) -0.0089(9) 0.0140(10) -0.0013(9)
C13 0.0446(14) 0.0347(12) 0.0521(14) -0.0029(11) 0.0032(11) -0.0102(10)
C14 0.0543(16) 0.0311(12) 0.0581(15) 0.0022(11) -0.0009(13) -0.0083(11)
C15 0.0468(14) 0.0377(12) 0.0400(12) -0.0059(10) 0.0076(11) 0.0024(10)
C16 0.0384(14) 0.0455(14) 0.0700(18) -0.0154(13) 0.0017(13) -0.0061(11)
C17 0.0480(16) 0.0293(12) 0.0793(19) -0.0115(12) 0.0094(14) -0.0091(10)
C18 0.0381(12) 0.0273(10) 0.0343(11) -0.0019(8) 0.0081(9) -0.0055(9)
C19 0.0595(17) 0.0394(13) 0.0394(13) 0.0000(10) 0.0131(12) -0.0070(11)
C20 0.079(2) 0.0506(15) 0.0373(13) 0.0108(12) 0.0019(14) -0.0063(14)
C21 0.0618(18) 0.0437(14) 0.0508(15) 0.0070(12) -0.0113(13) 0.0021(12)
C22 0.0403(14) 0.0349(12) 0.0517(14) -0.0040(10) 0.0002(11) -0.0014(10)
C23 0.0403(12) 0.0247(9) 0.0368(11) -0.0046(8) 0.0015(10) -0.0066(8)

loop_
_atom_type_symbol
_atom_type_description
_atom_type_scat_dispersion_real
_atom_type_scat_dispersion_imag
_atom_type_scat_source
C C 0.0033 0.0016 'International Tables Vol C Tables 4.2.6.8 and 6.1.1.4'
H H 0.0000 0.0000 'International Tables Vol C Tables 4.2.6.8 and 6.1.1.4'
S S 0.1246 0.1234 'International Tables Vol C Tables 4.2.6.8 and 6.1.1.4'
Cl Cl 0.1484 0.1585 'International Tables Vol C Tables 4.2.6.8 and 6.1.1.4'
Fe Fe 0.3463 0.8444 'International Tables Vol C Tables 4.2.6.8 and 6.1.1.4'

loop_
_geom_angle_atom_site_label_1
_geom_angle_atom_site_label_2
_geom_angle_atom_site_label_3
_geom_angle
_geom_angle_site_symmetry_1
_geom_angle_site_symmetry_3
_geom_angle_publ_flag
C6 Fe1 C9 68.30(10) . . ?
C6 Fe1 C5 106.75(10) . . ?
C9 Fe1 C5 156.82(12) . . ?
C6 Fe1 C10 41.08(9) . . ?
C9 Fe1 C10 40.91(10) . . ?
C5 Fe1 C10 120.44(11) . . ?
C6 Fe1 C4 121.09(11) . . ?
C9 Fe1 C4 121.34(13) . . ?
C5 Fe1 C4 40.31(13) . . ?
C10 Fe1 C4 104.57(11) . . ?
C6 Fe1 C3 157.21(11) . . ?
C9 Fe1 C3 107.58(11) . . ?
C5 Fe1 C3 67.71(12) . . ?
C10 Fe1 C3 121.04(10) . . ?
C4 Fe1 C3 40.40(12) . . ?
C6 Fe1 C1 123.66(9) . . ?
C9 Fe1 C1 161.09(11) . . ?
C5 Fe1 C1 40.11(11) . . ?
C10 Fe1 C1 157.66(10) . . ?
C4 Fe1 C1 67.45(11) . . ?
C3 Fe1 C1 67.28(11) . . ?
C6 Fe1 C2 160.53(10) . . ?
C9 Fe1 C2 124.53(11) . . ?
C5 Fe1 C2 67.35(11) . . ?
C10 Fe1 C2 158.17(10) . . ?
C4 Fe1 C2 67.31(11) . . ?
C3 Fe1 C2 39.79(10) . . ?
C1 Fe1 C2 39.98(10) . . ?
C6 Fe1 C7 40.74(9) . . ?
C9 Fe1 C7 67.60(9) . . ?
C5 Fe1 C7 124.34(11) . . ?
C10 Fe1 C7 68.71(9) . . ?
C4 Fe1 C7 158.66(12) . . ?
C3 Fe1 C7 160.36(11) . . ?
C1 Fe1 C7 110.71(9) . . ?
C2 Fe1 C7 126.00(10) . . ?
C6 Fe1 C8 68.49(9) . . ?
C9 Fe1 C8 40.54(10) . . ?
C5 Fe1 C8 160.77(12) . . ?
C10 Fe1 C8 69.04(10) . . ?
C4 Fe1 C8 158.29(13) . . ?
C3 Fe1 C8 123.90(11) . . ?
C1 Fe1 C8 125.89(10) . . ?
C2 Fe1 C8 110.58(10) . . ?
C7 Fe1 C8 40.10(9) . . ?
C12 S1 C11 105.15(10) . . ?
C2 C1 C5 107.9(2) . . ?
C2 C1 Fe1 70.19(14) . . ?
C5 C1 Fe1 69.36(14) . . ?
C2 C1 H5 126.0 . . ?
C5 C1 H5 126.0 . . ?
Fe1 C1 H5 126.0 . . ?
C3 C2 C1 108.4(2) . . ?
C3 C2 Fe1 69.86(15) . . ?
C1 C2 Fe1 69.83(14) . . ?
C3 C2 H1 125.8 . . ?
C1 C2 H1 125.8 . . ?
Fe1 C2 H1 126.1 . . ?
C2 C3 C4 107.8(2) . . ?
C2 C3 Fe1 70.36(14) . . ?
C4 C3 Fe1 69.35(14) . . ?
C2 C3 H4 126.1 . . ?
C4 C3 H4 126.1 . . ?
Fe1 C3 H4 125.8 . . ?
C3 C4 C5 107.9(2) . . ?
C3 C4 Fe1 70.25(15) . . ?
C5 C4 Fe1 69.79(14) . . ?
C3 C4 H2 126.0 . . ?
C5 C4 H2 126.0 . . ?
Fe1 C4 H2 125.5 . . ?
C1 C5 C4 108.0(3) . . ?
C1 C5 Fe1 70.52(14) . . ?
C4 C5 Fe1 69.90(15) . . ?
C1 C5 H3 126.0 . . ?
C4 C5 H3 126.0 . . ?
Fe1 C5 H3 125.2 . . ?
C7 C6 C10 108.2(2) . . ?
C7 C6 C23 108.66(19) . . ?
C10 C6 C23 143.1(2) . . ?
C7 C6 Fe1 70.63(12) . . ?
C10 C6 Fe1 69.51(13) . . ?
C23 C6 Fe1 122.54(14) . . ?
C8 C7 C6 108.56(19) . . ?
C8 C7 C11 140.9(2) . . ?
C6 C7 C11 110.17(18) . . ?
C8 C7 Fe1 69.99(12) . . ?
C6 C7 Fe1 68.63(11) . . ?
C11 C7 Fe1 130.43(14) . . ?
C7 C8 C9 107.1(2) . . ?
C7 C8 Fe1 69.91(12) . . ?
C9 C8 Fe1 68.71(13) . . ?
C7 C8 H8 126.5 . . ?
C9 C8 H8 126.5 . . ?
Fe1 C8 H8 126.5 . . ?
C10 C9 C8 109.6(2) . . ?
C10 C9 Fe1 69.56(13) . . ?
C8 C9 Fe1 70.75(13) . . ?
C10 C9 H6 125.2 . . ?
C8 C9 H6 125.2 . . ?
Fe1 C9 H6 126.1 . . ?
C9 C10 C6 106.6(2) . . ?
C9 C10 Fe1 69.53(14) . . ?
C6 C10 Fe1 69.42(12) . . ?
C9 C10 H7 126.7 . . ?
C6 C10 H7 126.7 . . ?
Fe1 C10 H7 125.9 . . ?
C7 C11 C18 101.77(17) . . ?
C7 C11 S1 111.08(14) . . ?
C18 C11 S1 103.04(14) . . ?
C7 C11 H9 113.3 . . ?
C18 C11 H9 113.3 . . ?
S1 C11 H9 113.3 . . ?
C17 C12 C13 118.4(2) . . ?
C17 C12 S1 124.33(18) . . ?
C13 C12 S1 117.14(18) . . ?
C14 C13 C12 120.3(2) . . ?
C14 C13 H13 119.9 . . ?
C12 C13 H13 119.9 . . ?
C15 C14 C13 120.1(2) . . ?
C15 C14 H12 120.0 . . ?
C13 C14 H12 120.0 . . ?
C14 C15 C16 120.8(2) . . ?
C14 C15 Cl1 119.56(19) . . ?
C16 C15 Cl1 119.7(2) . . ?
C15 C16 C17 118.9(2) . . ?
C15 C16 H11 120.5 . . ?
C17 C16 H11 120.5 . . ?
C16 C17 C12 121.5(2) . . ?
C16 C17 H10 119.2 . . ?
C12 C17 H10 119.2 . . ?
C19 C18 C23 121.0(2) . . ?
C19 C18 C11 128.1(2) . . ?
C23 C18 C11 110.86(18) . . ?
C18 C19 C20 118.7(3) . . ?
C18 C19 H17 120.6 . . ?
C20 C19 H17 120.6 . . ?
C21 C20 C19 120.7(2) . . ?
C21 C20 H16 119.7 . . ?
C19 C20 H16 119.7 . . ?
C20 C21 C22 121.1(3) . . ?
C20 C21 H14 119.5 . . ?
C22 C21 H14 119.5 . . ?
C23 C22 C21 118.9(2) . . ?
C23 C22 H15 120.5 . . ?
C21 C22 H15 120.5 . . ?
C22 C23 C18 119.6(2) . . ?
C22 C23 C6 132.7(2) . . ?
C18 C23 C6 107.7(2) . . ?

loop_
_geom_bond_atom_site_label_1
_geom_bond_atom_site_label_2
_geom_bond_distance
_geom_bond_site_symmetry_2
_geom_bond_publ_flag
Fe1 C6 2.034(2) . ?
Fe1 C9 2.035(2) . ?
Fe1 C5 2.035(2) . ?
Fe1 C10 2.036(2) . ?
Fe1 C4 2.036(2) . ?
Fe1 C3 2.048(2) . ?
Fe1 C1 2.050(2) . ?
Fe1 C2 2.054(2) . ?
Fe1 C7 2.061(2) . ?
Fe1 C8 2.062(2) . ?
Cl1 C15 1.742(2) . ?
S1 C12 1.769(2) . ?
S1 C11 1.845(2) . ?
C1 C2 1.403(3) . ?
C1 C5 1.401(4) . ?
C1 H5 0.9300 . ?
C2 C3 1.396(4) . ?
C2 H1 0.9300 . ?
C3 C4 1.410(4) . ?
C3 H4 0.9300 . ?
C4 C5 1.403(4) . ?
C4 H2 0.9300 . ?
C5 H3 0.9300 . ?
C6 C7 1.426(3) . ?
C6 C10 1.428(3) . ?
C6 C23 1.463(3) . ?
C7 C8 1.414(3) . ?
C7 C11 1.500(3) . ?
C8 C9 1.420(4) . ?
C8 H8 0.9300 . ?
C9 C10 1.423(4) . ?
C9 H6 0.9300 . ?
C10 H7 0.9300 . ?
C11 C18 1.527(3) . ?
C11 H9 0.9800 . ?
C12 C17 1.385(4) . ?
C12 C13 1.392(3) . ?
C13 C14 1.388(3) . ?
C13 H13 0.9300 . ?
C14 C15 1.370(3) . ?
C14 H12 0.9300 . ?
C15 C16 1.378(3) . ?
C16 C17 1.385(4) . ?
C16 H11 0.9300 . ?
C17 H10 0.9300 . ?
C18 C19 1.380(3) . ?
C18 C23 1.410(3) . ?
C19 C20 1.395(4) . ?
C19 H17 0.9300 . ?
C20 C21 1.377(4) . ?
C20 H16 0.9300 . ?
C21 C22 1.394(4) . ?
C21 H14 0.9300 . ?
C22 C23 1.391(3) . ?
C22 H15 0.9300 . ?

loop_
_geom_torsion_atom_site_label_1
_geom_torsion_atom_site_label_2
_geom_torsion_atom_site_label_3
_geom_torsion_atom_site_label_4
_geom_torsion
_geom_torsion_site_symmetry_1
_geom_torsion_site_symmetry_2
_geom_torsion_site_symmetry_3
_geom_torsion_site_symmetry_4
_geom_torsion_publ_flag
C5 C1 C2 C3 0.1(3) . . . . ?
Fe1 C1 C2 C3 59.42(17) . . . . ?
C5 C1 C2 Fe1 -59.32(16) . . . . ?
C1 C2 C3 C4 0.1(3) . . . . ?
Fe1 C2 C3 C4 59.50(17) . . . . ?
C1 C2 C3 Fe1 -59.41(17) . . . . ?
C2 C3 C4 C5 -0.3(3) . . . . ?
Fe1 C3 C4 C5 59.89(17) . . . . ?
C2 C3 C4 Fe1 -60.14(18) . . . . ?
C2 C1 C5 C4 -0.3(3) . . . . ?
Fe1 C1 C5 C4 -60.09(17) . . . . ?
C2 C1 C5 Fe1 59.84(17) . . . . ?
C3 C4 C5 C1 0.3(3) . . . . ?
Fe1 C4 C5 C1 60.49(17) . . . . ?
C3 C4 C5 Fe1 -60.18(18) . . . . ?
C10 C6 C7 C8 0.8(2) . . . . ?
C23 C6 C7 C8 -177.62(17) . . . . ?
Fe1 C6 C7 C8 -58.74(15) . . . . ?
C10 C6 C7 C11 -173.68(17) . . . . ?
C23 C6 C7 C11 7.9(2) . . . . ?
Fe1 C6 C7 C11 126.74(15) . . . . ?
C10 C6 C7 Fe1 59.58(14) . . . . ?
C23 C6 C7 Fe1 -118.88(15) . . . . ?
C6 C7 C8 C9 -1.0(2) . . . . ?
C11 C7 C8 C9 170.9(2) . . . . ?
Fe1 C7 C8 C9 -58.88(15) . . . . ?
C6 C7 C8 Fe1 57.91(14) . . . . ?
C11 C7 C8 Fe1 -130.3(3) . . . . ?
C7 C8 C9 C10 0.8(3) . . . . ?
Fe1 C8 C9 C10 -58.88(16) . . . . ?
C7 C8 C9 Fe1 59.64(15) . . . . ?
C8 C9 C10 C6 -0.2(3) . . . . ?
Fe1 C9 C10 C6 -59.84(15) . . . . ?
C8 C9 C10 Fe1 59.60(17) . . . . ?
C7 C6 C10 C9 -0.4(2) . . . . ?
C23 C6 C10 C9 177.2(3) . . . . ?
Fe1 C6 C10 C9 59.92(16) . . . . ?
C7 C6 C10 Fe1 -60.28(14) . . . . ?
C23 C6 C10 Fe1 117.3(3) . . . . ?
C8 C7 C11 C18 178.9(3) . . . . ?
C6 C7 C11 C18 -9.4(2) . . . . ?
Fe1 C7 C11 C18 69.3(2) . . . . ?
C8 C7 C11 S1 -72.0(3) . . . . ?
C6 C7 C11 S1 99.73(17) . . . . ?
Fe1 C7 C11 S1 178.38(13) . . . . ?
C12 S1 C11 C7 71.70(17) . . . . ?
C12 S1 C11 C18 179.98(14) . . . . ?
C11 S1 C12 C17 39.1(2) . . . . ?
C11 S1 C12 C13 -145.28(18) . . . . ?
C17 C12 C13 C14 1.4(4) . . . . ?
S1 C12 C13 C14 -174.5(2) . . . . ?
C12 C13 C14 C15 -1.6(4) . . . . ?
C13 C14 C15 C16 0.1(4) . . . . ?
C13 C14 C15 Cl1 -179.7(2) . . . . ?
C14 C15 C16 C17 1.5(4) . . . . ?
Cl1 C15 C16 C17 -178.7(2) . . . . ?
C15 C16 C17 C12 -1.7(4) . . . . ?
C13 C12 C17 C16 0.3(4) . . . . ?
S1 C12 C17 C16 175.8(2) . . . . ?
C7 C11 C18 C19 -174.0(2) . . . . ?
S1 C11 C18 C19 70.8(3) . . . . ?
C7 C11 C18 C23 7.8(2) . . . . ?
S1 C11 C18 C23 -107.33(17) . . . . ?
C23 C18 C19 C20 -0.6(3) . . . . ?
C11 C18 C19 C20 -178.5(2) . . . . ?
C18 C19 C20 C21 0.5(4) . . . . ?
C19 C20 C21 C22 -0.3(4) . . . . ?
C20 C21 C22 C23 0.1(4) . . . . ?
C21 C22 C23 C18 -0.2(3) . . . . ?
C21 C22 C23 C6 -177.2(2) . . . . ?
C19 C18 C23 C22 0.5(3) . . . . ?
C11 C18 C23 C22 178.73(18) . . . . ?
C19 C18 C23 C6 178.17(19) . . . . ?
C11 C18 C23 C6 -3.6(2) . . . . ?
C7 C6 C23 C22 174.7(2) . . . . ?
C10 C6 C23 C22 -2.9(5) . . . . ?
Fe1 C6 C23 C22 96.2(3) . . . . ?
C7 C6 C23 C18 -2.6(2) . . . . ?
C10 C6 C23 C18 179.8(3) . . . . ?
Fe1 C6 C23 C18 -81.1(2) . . . . ?
